data_4322379
loop_
_publ_author_name
'Christine A. Goddard'
'R. H. Holm'

_publ_section_title
;
 Synthesis and Reactivity Aspects of the Bis(dithiolene) Chalcogenide
 Series [WIVQ(S2C2R2)2]2- (Q = O, S, Se)
;
_journal_name_full 'Inorganic Chemistry'
_journal_page_first 5389
_journal_page_last 5398
_journal_paper_doi 10.1021/ic9903329
_journal_volume 38
_journal_year 1999
_chemical_formula_sum 'C10 H12 O2 S4 W'
_chemical_formula_weight 476.29
_chemical_name_systematic
;
 ?
;
_space_group_IT_number 2
_symmetry_cell_setting triclinic
_symmetry_space_group_name_Hall '-P 1'
_symmetry_space_group_name_H-M 'P -1'
_atom_sites_solution_hydrogens geom
_atom_sites_solution_primary direct
_atom_sites_solution_secondary difmap
_audit_creation_method SHELXL
_cell_angle_alpha 93.6650(10)
_cell_angle_beta 94.4370(10)
_cell_angle_gamma 95.7240(10)
_cell_formula_units_Z 2
_cell_length_a 7.0858(5)
_cell_length_b 7.7923(6)
_cell_length_c 13.5874(10)
_cell_measurement_temperature 293(2)
_cell_volume 742.30(9)
_computing_cell_refinement 'Siemens XSCANS'
_computing_data_collection 'Siemens XSCANS'
_computing_data_reduction 'Siemens SHELXTL'
_computing_molecular_graphics 'Siemens SHELXTL'
_computing_publication_material 'Siemens SHELXTL'
_computing_structure_refinement 'SHELXL-93 (Sheldrick, 1993)'
_computing_structure_solution 'SHELXS-86 (Sheldrick, 1990)'
_diffrn_ambient_temperature 293(2)
_diffrn_measurement_device 'Siemens P4'
_diffrn_measurement_method '\w scans'
_diffrn_radiation_monochromator graphite
_diffrn_radiation_source 'fine-focus sealed tube'
_diffrn_radiation_type MoK\a
_diffrn_radiation_wavelength 0.71073
_diffrn_reflns_av_R_equivalents 0.0289
_diffrn_reflns_av_sigmaI/netI 0.0484
_diffrn_reflns_limit_h_max 9
_diffrn_reflns_limit_h_min -9
_diffrn_reflns_limit_k_max 6
_diffrn_reflns_limit_k_min -10
_diffrn_reflns_limit_l_max 17
_diffrn_reflns_limit_l_min -17
_diffrn_reflns_number 4518
_diffrn_reflns_theta_max 25.00
_diffrn_reflns_theta_min 1.51
_exptl_absorpt_coefficient_mu 8.330
_exptl_absorpt_correction_type none
_exptl_crystal_density_diffrn 2.131
_exptl_crystal_F_000 452
_refine_diff_density_max 0.992
_refine_diff_density_min -1.438
_refine_diff_density_rms 0.146
_refine_ls_extinction_method none
_refine_ls_goodness_of_fit_all 1.022
_refine_ls_goodness_of_fit_obs 1.061
_refine_ls_matrix_type full
_refine_ls_number_parameters 154
_refine_ls_number_reflns 2569
_refine_ls_number_restraints 0
_refine_ls_restrained_S_all 1.022
_refine_ls_restrained_S_obs 1.061
_refine_ls_R_factor_all 0.0293
_refine_ls_R_factor_obs 0.0260
_refine_ls_shift/esd_max -0.001
_refine_ls_shift/esd_mean 0.000
_refine_ls_structure_factor_coef Fsqd
_refine_ls_weighting_details 'w=1/[\s^2^(Fo^2^)+(0.0200P)^2^+0.0000P] where P=(Fo^2^+2Fc^2^)/3'
_refine_ls_weighting_scheme calc
_refine_ls_wR_factor_all 0.0595
_refine_ls_wR_factor_obs 0.0589
_reflns_number_observed 2343
_reflns_number_total 2569
_reflns_observed_criterion >2sigma(I)
_cod_data_source_file ic9903329_1.cif
_cod_data_source_block cag14b
_cod_depositor_comments
;
The following automatic conversions were performed:

'_refine_ls_weighting_scheme' value 'calc
w=1/[\s^2^(Fo^2^)+(0.0200P)^2^+0.0000P] where P=(Fo^2^+2Fc^2^)/3' was
changed to 'calc'. New tag '_refine_ls_weighting_details' was
created. The value of the new tag was set to
'w=1/[\s^2^(Fo^2^)+(0.0200P)^2^+0.0000P] where P=(Fo^2^+2Fc^2^)/3'.

Automatic conversion script
Id: cif_fix_values 3143 2015-03-26 13:38:13Z robertas 
;
_cod_database_code 4322379

loop_
_symmetry_equiv_pos_as_xyz
'x, y, z'
'-x, -y, -z'

loop_
_atom_site_aniso_label
_atom_site_aniso_U_11
_atom_site_aniso_U_22
_atom_site_aniso_U_33
_atom_site_aniso_U_23
_atom_site_aniso_U_13
_atom_site_aniso_U_12
W1 0.02475(13) 0.02764(13) 0.02333(12) -0.00080(9) 0.00193(8) 0.00198(9)
S1 0.0320(7) 0.0437(9) 0.0281(7) -0.0009(6) 0.0063(6) 0.0079(6)
S2 0.0269(7) 0.0407(8) 0.0272(7) -0.0005(6) 0.0006(5) 0.0017(6)
S3 0.0249(7) 0.0366(8) 0.0339(7) -0.0001(6) 0.0029(6) 0.0002(6)
S4 0.0259(7) 0.0350(8) 0.0305(7) -0.0054(6) 0.0025(5) 0.0026(6)
C1 0.037(3) 0.044(4) 0.028(3) 0.000(3) 0.003(2) 0.002(3)
C2 0.040(3) 0.039(4) 0.037(3) -0.002(3) -0.002(3) 0.001(3)
O1 0.062(3) 0.050(3) 0.061(3) 0.006(2) -0.004(2) 0.029(3)
O2 0.058(3) 0.055(3) 0.051(3) 0.014(2) 0.017(2) -0.015(2)
C3 0.040(3) 0.048(4) 0.035(3) 0.002(3) -0.009(3) -0.003(3)
C4 0.037(3) 0.029(3) 0.027(3) 0.000(2) 0.001(2) 0.000(2)
C5 0.046(3) 0.031(3) 0.024(3) -0.003(2) 0.003(2) 0.005(3)
C6 0.053(4) 0.076(5) 0.028(3) 0.002(3) 0.009(3) 0.005(4)
C7 0.047(4) 0.045(4) 0.041(3) -0.013(3) 0.001(3) 0.007(3)
C8 0.036(3) 0.033(3) 0.023(3) 0.001(2) 0.002(2) 0.002(2)
C9 0.033(3) 0.031(3) 0.025(3) 0.006(2) 0.000(2) -0.003(2)
C10 0.041(3) 0.035(3) 0.044(3) 0.002(3) -0.005(3) -0.006(3)

loop_
_atom_site_label
_atom_site_type_symbol
_atom_site_fract_x
_atom_site_fract_y
_atom_site_fract_z
_atom_site_U_iso_or_equiv
_atom_site_thermal_displace_type
_atom_site_occupancy
_atom_site_calc_flag
_atom_site_refinement_flags
_atom_site_disorder_group
W1 W 0.27461(3) 0.72095(3) 0.767196(15) 0.02541(9) Uani 1 d . .
S1 S 0.1486(2) 0.7467(2) 0.92358(10) 0.0343(3) Uani 1 d . .
S2 S 0.5613(2) 0.7275(2) 0.87116(10) 0.0319(3) Uani 1 d . .
S3 S -0.0180(2) 0.5630(2) 0.70325(10) 0.0321(3) Uani 1 d . .
S4 S 0.3940(2) 0.5170(2) 0.65687(10) 0.0308(3) Uani 1 d . .
C1 C 0.1009(8) 0.9095(8) 0.7469(4) 0.0367(14) Uani 1 d . .
C2 C 0.4607(9) 0.8767(8) 0.6974(4) 0.0394(14) Uani 1 d . .
O1 O 0.0050(7) 1.0165(6) 0.7349(4) 0.0564(13) Uani 1 d . .
O2 O 0.5629(7) 0.9660(6) 0.6586(3) 0.0548(13) Uani 1 d . .
C3 C 0.6781(9) 0.7329(9) 1.0693(4) 0.0424(15) Uani 1 d . .
H3A H 0.7925(9) 0.7293(9) 1.0361(4) 0.064 Uiso 1 calc R .
H3B H 0.6595(9) 0.6327(9) 1.1064(4) 0.064 Uiso 1 calc R .
H3C H 0.6886(9) 0.8353(9) 1.1134(4) 0.064 Uiso 1 calc R .
C4 C 0.5109(8) 0.7351(7) 0.9939(4) 0.0317(12) Uani 1 d . .
C5 C 0.3275(8) 0.7401(8) 1.0166(4) 0.0340(13) Uani 1 d . .
C6 C 0.2671(10) 0.7448(10) 1.1207(4) 0.052(2) Uani 1 d . .
H6A H 0.1318(10) 0.7479(10) 1.1189(4) 0.078 Uiso 1 calc R .
H6B H 0.3299(10) 0.8460(10) 1.1580(4) 0.078 Uiso 1 calc R .
H6C H 0.3011(10) 0.6434(10) 1.1515(4) 0.078 Uiso 1 calc R .
C7 C 0.2588(9) 0.2360(9) 0.5291(5) 0.045(2) Uani 1 d . .
H7A H 0.3945(9) 0.2448(9) 0.5268(5) 0.068 Uiso 1 calc R .
H7B H 0.1997(9) 0.2492(9) 0.4644(5) 0.068 Uiso 1 calc R .
H7C H 0.2150(9) 0.1248(9) 0.5503(5) 0.068 Uiso 1 calc R .
C8 C 0.2075(8) 0.3758(7) 0.6009(4) 0.0309(12) Uani 1 d . .
C9 C 0.0243(8) 0.3970(7) 0.6205(4) 0.0303(12) Uani 1 d . .
C10 C -0.1483(8) 0.2850(8) 0.5729(4) 0.0411(15) Uani 1 d . .
H10A H -0.2609(8) 0.3240(8) 0.5979(4) 0.062 Uiso 1 calc R .
H10B H -0.1395(8) 0.1672(8) 0.5881(4) 0.062 Uiso 1 calc R .
H10C H -0.1545(8) 0.2922(8) 0.5025(4) 0.062 Uiso 1 calc R .

loop_
_atom_type_symbol
_atom_type_description
_atom_type_scat_dispersion_real
_atom_type_scat_dispersion_imag
_atom_type_scat_source
C C 0.0033 0.0016 'International Tables Vol C Tables 4.2.6.8 and 6.1.1.4'
H H 0.0000 0.0000 'International Tables Vol C Tables 4.2.6.8 and 6.1.1.4'
O O 0.0106 0.0060 'International Tables Vol C Tables 4.2.6.8 and 6.1.1.4'
S S 0.1246 0.1234 'International Tables Vol C Tables 4.2.6.8 and 6.1.1.4'
W W -0.8490 6.8722 'International Tables Vol C Tables 4.2.6.8 and 6.1.1.4'

loop_
_geom_angle_atom_site_label_1
_geom_angle_atom_site_label_2
_geom_angle_atom_site_label_3
_geom_angle
_geom_angle_site_symmetry_1
_geom_angle_site_symmetry_3
_geom_angle_publ_flag
C1 W1 C2 84.1(2) . . ?
C1 W1 S1 78.6(2) . . ?
C2 W1 S1 133.2(2) . . ?
C1 W1 S3 77.2(2) . . ?
C2 W1 S3 129.3(2) . . ?
S1 W1 S3 88.49(5) . . ?
C1 W1 S4 133.1(2) . . ?
C2 W1 S4 78.7(2) . . ?
S1 W1 S4 141.72(5) . . ?
S3 W1 S4 80.93(5) . . ?
C1 W1 S2 129.4(2) . . ?
C2 W1 S2 77.5(2) . . ?
S1 W1 S2 80.81(5) . . ?
S3 W1 S2 147.55(5) . . ?
S4 W1 S2 88.69(5) . . ?
C5 S1 W1 109.7(2) . . ?
C4 S2 W1 109.7(2) . . ?
C9 S3 W1 109.9(2) . . ?
C8 S4 W1 109.4(2) . . ?
O1 C1 W1 179.1(5) . . ?
O2 C2 W1 178.8(6) . . ?
C5 C4 C3 124.4(5) . . ?
C5 C4 S2 119.5(4) . . ?
C3 C4 S2 116.2(4) . . ?
C4 C5 C6 124.0(5) . . ?
C4 C5 S1 120.0(4) . . ?
C6 C5 S1 116.0(5) . . ?
C9 C8 C7 123.4(5) . . ?
C9 C8 S4 120.2(4) . . ?
C7 C8 S4 116.4(4) . . ?
C8 C9 C10 124.2(5) . . ?
C8 C9 S3 119.4(4) . . ?
C10 C9 S3 116.3(4) . . ?

loop_
_geom_bond_atom_site_label_1
_geom_bond_atom_site_label_2
_geom_bond_distance
_geom_bond_site_symmetry_2
_geom_bond_publ_flag
W1 C1 2.027(7) . ?
W1 C2 2.033(6) . ?
W1 S1 2.3721(14) . ?
W1 S3 2.3756(13) . ?
W1 S4 2.3770(14) . ?
W1 S2 2.3772(13) . ?
S1 C5 1.726(6) . ?
S2 C4 1.731(5) . ?
S3 C9 1.724(6) . ?
S4 C8 1.727(5) . ?
C1 O1 1.139(8) . ?
C2 O2 1.137(7) . ?
C3 C4 1.507(8) . ?
C4 C5 1.362(8) . ?
C5 C6 1.509(8) . ?
C7 C8 1.506(8) . ?
C8 C9 1.369(8) . ?
C9 C10 1.506(7) . ?
